data_2215537
loop_
_publ_author_name
'Ye-Ming Xu'
'Shi-Gui Tang'
'Yi-Xin Zhou'
'Shan Liu'
'Cheng Guo'

_publ_section_title
;
 3\b-Acetoxy-17-ethylenedioxyandrost-5-ene
;
_journal_coeditor_code HK2310
_journal_issue 10
_journal_name_full 'Acta Crystallographica Section E'
_journal_page_first o3980
_journal_page_last o3980
_journal_paper_doi 10.1107/S160053680703944X
_journal_volume 63
_journal_year 2007
_chemical_formula_iupac 'C23 H34 O4'
_chemical_formula_moiety 'C23 H34 O4'
_chemical_formula_sum 'C23 H34 O4'
_chemical_formula_weight 374.50
_chemical_name_systematic
;
3\b-Acetoxy-17-ethylenedioxyandrost-5-ene
;
_space_group_IT_number 5
_symmetry_cell_setting monoclinic
_symmetry_space_group_name_Hall 'C 2y'
_symmetry_space_group_name_H-M 'C 1 2 1'
_atom_sites_solution_hydrogens geom
_atom_sites_solution_primary direct
_atom_sites_solution_secondary difmap
_audit_creation_method SHELXL-97
_cell_angle_alpha 90.00
_cell_angle_beta 99.04(3)
_cell_angle_gamma 90.00
_cell_formula_units_Z 4
_cell_length_a 10.197(2)
_cell_length_b 7.5370(15)
_cell_length_c 27.143(5)
_cell_measurement_reflns_used 25
_cell_measurement_temperature 298(2)
_cell_measurement_theta_max 12
_cell_measurement_theta_min 9
_cell_volume 2060.2(7)
_computing_cell_refinement 'CAD-4 Software (Enraf--Nonius, 1985)'
_computing_data_collection 'CAD-4 Software (Enraf--Nonius, 1985)'
_computing_data_reduction 'XCAD4 (Harms & Wocadlo, 1995)'
_computing_molecular_graphics 'SHELXTL (Bruker, 2000)'
_computing_publication_material 'SHELXTL (Bruker, 2000)'
_computing_structure_refinement 'SHELXL97 (Sheldrick, 1997)'
_computing_structure_solution 'SHELXS97 (Sheldrick, 1997)'
_diffrn_ambient_temperature 298(2)
_diffrn_measured_fraction_theta_full 0.998
_diffrn_measured_fraction_theta_max 0.998
_diffrn_measurement_device_type 'Enraf--Nonius CAD-4'
_diffrn_measurement_method \w/2\q
_diffrn_radiation_monochromator graphite
_diffrn_radiation_source 'fine-focus sealed tube'
_diffrn_radiation_type MoK\a
_diffrn_radiation_wavelength 0.71073
_diffrn_reflns_av_R_equivalents 0.0651
_diffrn_reflns_av_sigmaI/netI 0.0512
_diffrn_reflns_limit_h_max 12
_diffrn_reflns_limit_h_min -12
_diffrn_reflns_limit_k_max 9
_diffrn_reflns_limit_k_min 0
_diffrn_reflns_limit_l_max 33
_diffrn_reflns_limit_l_min 0
_diffrn_reflns_number 2324
_diffrn_reflns_theta_full 25.98
_diffrn_reflns_theta_max 25.98
_diffrn_reflns_theta_min 1.52
_diffrn_standards_decay_% 0
_diffrn_standards_interval_time 120
_diffrn_standards_number 3
_exptl_absorpt_coefficient_mu 0.081
_exptl_absorpt_correction_T_max 0.9901
_exptl_absorpt_correction_T_min 0.9755
_exptl_absorpt_correction_type psi-scan
_exptl_absorpt_process_details '(North <i>et al.</i>,  1968)'
_exptl_crystal_colour colorless
_exptl_crystal_density_diffrn 1.207
_exptl_crystal_density_method 'not measured'
_exptl_crystal_description block
_exptl_crystal_F_000 816
_exptl_crystal_size_max 0.40
_exptl_crystal_size_mid 0.30
_exptl_crystal_size_min 0.10
_refine_diff_density_max 0.480
_refine_diff_density_min -0.331
_refine_ls_extinction_method none
_refine_ls_goodness_of_fit_ref 1.036
_refine_ls_hydrogen_treatment constr
_refine_ls_matrix_type full
_refine_ls_number_parameters 227
_refine_ls_number_reflns 2189
_refine_ls_number_restraints 62
_refine_ls_restrained_S_all 1.063
_refine_ls_R_factor_all 0.1108
_refine_ls_R_factor_gt 0.0783
_refine_ls_shift/su_max 0.012
_refine_ls_shift/su_mean 0.001
_refine_ls_structure_factor_coef Fsqd
_refine_ls_weighting_details 'calc w=1/[\s^2^(Fo^2^)+(0.06P)^2^+5P] where P=(Fo^2^+2Fc^2^)/3'
_refine_ls_weighting_scheme calc
_refine_ls_wR_factor_gt 0.1779
_refine_ls_wR_factor_ref 0.1985
_reflns_number_gt 1420
_reflns_number_total 2189
_reflns_threshold_expression I>2\s(I)
_cod_data_source_file hk2310.cif
_cod_data_source_block I
_cod_original_sg_symbol_H-M 'C 2'
_cod_database_code 2215537
_cod_database_fobs_code 2215537

loop_
_symmetry_equiv_pos_as_xyz
'x, y, z'
'-x, y, -z'
'x+1/2, y+1/2, z'
'-x+1/2, y+1/2, -z'

loop_
_atom_site_type_symbol
_atom_site_label
_atom_site_fract_x
_atom_site_fract_y
_atom_site_fract_z
_atom_site_U_iso_or_equiv
_atom_site_adp_type
_atom_site_calc_flag
_atom_site_refinement_flags
_atom_site_occupancy
O O1 -0.1505(5) -0.0998(10) 0.05652(17) 0.095(2) Uani d . 1
O O2 -0.3488(7) -0.0028(10) 0.0652(2) 0.109 Uani d U 1
O O3 0.3844(5) 0.0504(10) 0.44585(17) 0.0851(18) Uani d U 1
O O4 0.1664(4) 0.1086(8) 0.42607(16) 0.0675(14) Uani d U 1
C C2 -0.3092(10) -0.0908(17) -0.0154(3) 0.108 Uani d U 1
H H2A -0.2345 -0.0601 -0.0312 0.162 Uiso calc R 1
H H2B -0.3834 -0.0169 -0.0282 0.162 Uiso calc R 1
H H2C -0.3321 -0.2129 -0.0220 0.162 Uiso calc R 1
C C3 -0.2745(8) -0.0634(13) 0.0394(3) 0.078(2) Uani d U 1
C C4 -0.1026(7) -0.0719(15) 0.1084(2) 0.078(3) Uani d . 1
H H4A -0.1720 -0.0156 0.1242 0.094 Uiso calc R 1
C C5 -0.0628(8) -0.2437(12) 0.1339(2) 0.069(2) Uani d . 1
H H5A 0.0052 -0.2996 0.1179 0.083 Uiso calc R 1
H H5B -0.1389 -0.3225 0.1304 0.083 Uiso calc R 1
C C6 -0.0101(7) -0.2169(11) 0.1891(2) 0.0611(19) Uani d . 1
H H6A 0.0189 -0.3306 0.2036 0.073 Uiso calc R 1
H H6B -0.0822 -0.1754 0.2055 0.073 Uiso calc R 1
C C7 0.1070(6) -0.0832(10) 0.1997(2) 0.0470(16) Uani d . 1
C C8 0.0725(6) 0.0808(9) 0.1667(2) 0.0465(15) Uani d . 1
C C9 0.0181(7) 0.0490(11) 0.1131(2) 0.0637(19) Uani d . 1
H H9A 0.0859 -0.0052 0.0966 0.076 Uiso calc R 1
H H9B -0.0067 0.1613 0.0968 0.076 Uiso calc R 1
C C10 0.1242(5) -0.0273(8) 0.2554(2) 0.0393(13) Uani d . 1
H H10A 0.0351 -0.0008 0.2627 0.047 Uiso calc R 1
C C11 0.2064(6) 0.1409(9) 0.2669(2) 0.0449(15) Uani d . 1
H H11A 0.2946 0.1220 0.2579 0.054 Uiso calc R 1
C C12 0.1398(6) 0.2947(10) 0.2366(2) 0.0528(16) Uani d . 1
H H12A 0.0666 0.3378 0.2521 0.063 Uiso calc R 1
H H12B 0.2031 0.3907 0.2366 0.063 Uiso calc R 1
C C13 0.0893(6) 0.2431(10) 0.1843(2) 0.0538(17) Uani d . 1
H H13A 0.0671 0.3350 0.1616 0.065 Uiso calc R 1
C C14 0.1793(7) -0.1834(10) 0.2906(2) 0.0566(18) Uani d . 1
H H14A 0.1186 -0.2830 0.2848 0.068 Uiso calc R 1
H H14B 0.2640 -0.2211 0.2822 0.068 Uiso calc R 1
C C15 0.1978(7) -0.1332(10) 0.3463(2) 0.0550(17) Uani d . 1
H H15A 0.1117 -0.1110 0.3560 0.066 Uiso calc R 1
H H15B 0.2387 -0.2314 0.3661 0.066 Uiso calc R 1
C C16 0.2849(6) 0.0321(9) 0.3568(2) 0.0473(15) Uani d . 1
C C17 0.2215(5) 0.1801(8) 0.3228(2) 0.0434(14) Uani d . 1
H H17A 0.1308 0.1918 0.3301 0.052 Uiso calc R 1
C C19 0.2886(6) 0.1226(11) 0.4089(3) 0.0588(17) Uani d U 1
C C20 0.3178(8) 0.3188(13) 0.3994(3) 0.076(2) Uani d . 1
H H20A 0.4092 0.3464 0.4131 0.092 Uiso calc R 1
H H20B 0.2602 0.3943 0.4154 0.092 Uiso calc R 1
C C21 0.2937(7) 0.3518(11) 0.3427(3) 0.0630(19) Uani d . 1
H H21A 0.2385 0.4555 0.3342 0.076 Uiso calc R 1
H H21B 0.3767 0.3664 0.3299 0.076 Uiso calc R 1
C C22 0.2318(6) -0.1720(12) 0.1853(2) 0.066(2) Uani d . 1
H H22A 0.2554 -0.2731 0.2063 0.099 Uiso calc R 1
H H22B 0.3039 -0.0886 0.1894 0.099 Uiso calc R 1
H H22C 0.2137 -0.2094 0.1511 0.099 Uiso calc R 1
C C23 0.4290(6) -0.0059(12) 0.3500(3) 0.068(2) Uani d . 1
H H23A 0.4298 -0.0641 0.3186 0.102 Uiso calc R 1
H H23B 0.4702 -0.0810 0.3766 0.102 Uiso calc R 1
H H23C 0.4771 0.1038 0.3506 0.102 Uiso calc R 1
C C24 0.1802(8) -0.0145(15) 0.4659(3) 0.088(3) Uani d U 1
H H24A 0.1344 -0.1244 0.4556 0.105 Uiso calc R 1
H H24B 0.1445 0.0336 0.4942 0.105 Uiso calc R 1
C C25 0.3240(9) -0.0442(17) 0.4786(4) 0.103 Uani d U 1
H H25B 0.3553 -0.0051 0.5125 0.123 Uiso calc R 1
H H25A 0.3440 -0.1694 0.4763 0.123 Uiso calc R 1

loop_
_atom_site_aniso_label
_atom_site_aniso_U_11
_atom_site_aniso_U_22
_atom_site_aniso_U_33
_atom_site_aniso_U_12
_atom_site_aniso_U_13
_atom_site_aniso_U_23
O1 0.080(4) 0.156(6) 0.043(3) 0.023(4) -0.014(2) -0.027(4)
O2 0.109 0.109 0.109 0.000 0.017 0.000
O3 0.056(2) 0.141(5) 0.052(3) 0.003(3) -0.012(2) 0.003(3)
O4 0.057(2) 0.104(4) 0.044(2) 0.006(3) 0.0146(19) -0.004(3)
C2 0.108 0.108 0.108 0.000 0.017 0.000
C3 0.069(4) 0.100(6) 0.056(4) 0.010(4) -0.020(3) 0.000(4)
C4 0.063(4) 0.132(8) 0.037(4) 0.015(5) 0.000(3) -0.015(5)
C5 0.075(5) 0.087(6) 0.047(4) -0.024(5) 0.012(3) -0.026(4)
C6 0.064(4) 0.067(5) 0.052(4) -0.010(4) 0.009(3) -0.018(4)
C7 0.043(3) 0.069(4) 0.030(3) 0.003(3) 0.009(2) 0.002(3)
C8 0.047(3) 0.058(4) 0.035(3) 0.000(3) 0.008(2) -0.003(3)
C9 0.074(5) 0.072(5) 0.045(4) -0.003(4) 0.007(3) -0.004(4)
C10 0.038(3) 0.047(3) 0.035(3) 0.002(3) 0.009(2) -0.004(3)
C11 0.037(3) 0.066(4) 0.033(3) 0.001(3) 0.010(2) -0.004(3)
C12 0.054(4) 0.060(4) 0.045(4) 0.001(3) 0.011(3) -0.001(3)
C13 0.054(4) 0.066(5) 0.041(4) 0.006(4) 0.005(3) 0.011(3)
C14 0.064(4) 0.058(4) 0.046(4) -0.008(4) 0.004(3) 0.006(3)
C15 0.062(4) 0.052(4) 0.051(4) -0.004(3) 0.007(3) 0.010(3)
C16 0.046(3) 0.057(4) 0.038(3) 0.001(3) 0.005(3) -0.003(3)
C17 0.033(3) 0.050(4) 0.047(3) 0.003(3) 0.008(2) 0.000(3)
C19 0.045(3) 0.076(5) 0.056(4) 0.001(3) 0.007(3) -0.003(3)
C20 0.075(5) 0.094(7) 0.058(4) -0.014(5) 0.002(4) -0.027(5)
C21 0.060(4) 0.065(5) 0.062(4) -0.009(4) 0.005(3) -0.007(4)
C22 0.065(4) 0.090(6) 0.045(4) 0.022(4) 0.013(3) -0.001(4)
C23 0.044(3) 0.095(6) 0.065(4) 0.005(4) 0.011(3) 0.001(4)
C24 0.080(4) 0.117(6) 0.067(4) -0.015(5) 0.014(4) 0.008(4)
C25 0.103 0.103 0.103 0.000 0.016 0.000

loop_
_atom_type_symbol
_atom_type_description
_atom_type_scat_dispersion_real
_atom_type_scat_dispersion_imag
_atom_type_scat_source
C C 0.0033 0.0016 'International Tables Vol C Tables 4.2.6.8 and 6.1.1.4'
H H 0.0000 0.0000 'International Tables Vol C Tables 4.2.6.8 and 6.1.1.4'
O O 0.0106 0.0060 'International Tables Vol C Tables 4.2.6.8 and 6.1.1.4'

loop_
_geom_angle_atom_site_label_1
_geom_angle_atom_site_label_2
_geom_angle_atom_site_label_3
_geom_angle
_geom_angle_publ_flag
C3 O1 C4 118.7(6) ?
C19 O4 C24 108.5(6) ?
C25 O3 C19 109.7(6) ?
C3 C2 H2A 109.5 ?
C3 C2 H2B 109.5 ?
H2A C2 H2B 109.5 ?
C3 C2 H2C 109.5 ?
H2A C2 H2C 109.5 ?
H2B C2 H2C 109.5 ?
O2 C3 O1 122.4(7) ?
O2 C3 C2 124.4(8) ?
O1 C3 C2 113.1(8) ?
O1 C4 C5 110.7(8) ?
O1 C4 C9 108.5(7) ?
C5 C4 C9 108.9(6) ?
O1 C4 H4A 109.6 ?
C5 C4 H4A 109.6 ?
C9 C4 H4A 109.6 ?
C4 C5 C6 111.7(7) ?
C4 C5 H5A 109.3 ?
C6 C5 H5A 109.3 ?
C4 C5 H5B 109.3 ?
C6 C5 H5B 109.3 ?
H5A C5 H5B 108.0 ?
C5 C6 C7 114.3(6) ?
C5 C6 H6A 108.7 ?
C7 C6 H6A 108.7 ?
C5 C6 H6B 108.7 ?
C7 C6 H6B 108.7 ?
H6A C6 H6B 107.6 ?
C8 C7 C22 108.9(5) ?
C8 C7 C10 109.3(5) ?
C22 C7 C10 113.2(5) ?
C8 C7 C6 108.4(5) ?
C22 C7 C6 108.2(6) ?
C10 C7 C6 108.9(5) ?
C13 C8 C9 120.7(6) ?
C13 C8 C7 122.2(5) ?
C9 C8 C7 117.1(6) ?
C8 C9 C4 110.4(5) ?
C8 C9 H9A 109.6 ?
C4 C9 H9A 109.6 ?
C8 C9 H9B 109.6 ?
C4 C9 H9B 109.6 ?
H9A C9 H9B 108.1 ?
C11 C10 C7 113.6(5) ?
C11 C10 C14 111.5(4) ?
C7 C10 C14 111.4(5) ?
C11 C10 H10A 106.6 ?
C7 C10 H10A 106.6 ?
C14 C10 H10A 106.6 ?
C12 C11 C10 109.8(5) ?
C12 C11 C17 111.0(5) ?
C10 C11 C17 109.3(5) ?
C12 C11 H11A 108.9 ?
C10 C11 H11A 108.9 ?
C17 C11 H11A 108.9 ?
C13 C12 C11 112.2(6) ?
C13 C12 H12A 109.2 ?
C11 C12 H12A 109.2 ?
C13 C12 H12B 109.2 ?
C11 C12 H12B 109.2 ?
H12A C12 H12B 107.9 ?
C8 C13 C12 126.6(6) ?
C8 C13 H13A 116.7 ?
C12 C13 H13A 116.7 ?
C15 C14 C10 113.0(6) ?
C15 C14 H14A 109.0 ?
C10 C14 H14A 109.0 ?
C15 C14 H14B 109.0 ?
C10 C14 H14B 109.0 ?
H14A C14 H14B 107.8 ?
C16 C15 C14 111.2(5) ?
C16 C15 H15A 109.4 ?
C14 C15 H15A 109.4 ?
C16 C15 H15B 109.4 ?
C14 C15 H15B 109.4 ?
H15A C15 H15B 108.0 ?
C15 C16 C17 107.7(5) ?
C15 C16 C23 111.3(6) ?
C17 C16 C23 112.7(5) ?
C15 C16 C19 117.1(5) ?
C17 C16 C19 100.2(5) ?
C23 C16 C19 107.6(5) ?
C16 C17 C11 115.3(5) ?
C16 C17 C21 105.5(5) ?
C11 C17 C21 118.6(5) ?
C16 C17 H17A 105.5 ?
C11 C17 H17A 105.5 ?
C21 C17 H17A 105.5 ?
O3 C19 O4 106.8(6) yes
O3 C19 C20 111.3(7) yes
O4 C19 C20 109.5(6) yes
O3 C19 C16 113.2(6) yes
O4 C19 C16 111.8(5) yes
C20 C19 C16 104.2(6) ?
C19 C20 C21 108.6(6) ?
C19 C20 H20A 110.0 ?
C21 C20 H20A 110.0 ?
C19 C20 H20B 110.0 ?
C21 C20 H20B 110.0 ?
H20A C20 H20B 108.4 ?
C17 C21 C20 102.0(6) ?
C17 C21 H21A 111.4 ?
C20 C21 H21A 111.4 ?
C17 C21 H21B 111.4 ?
C20 C21 H21B 111.4 ?
H21A C21 H21B 109.2 ?
C7 C22 H22A 109.5 ?
C7 C22 H22B 109.5 ?
H22A C22 H22B 109.5 ?
C7 C22 H22C 109.5 ?
H22A C22 H22C 109.5 ?
H22B C22 H22C 109.5 ?
C16 C23 H23A 109.5 ?
C16 C23 H23B 109.5 ?
H23A C23 H23B 109.5 ?
C16 C23 H23C 109.5 ?
H23A C23 H23C 109.5 ?
H23B C23 H23C 109.5 ?
O4 C24 C25 104.8(7) yes
O4 C24 H24A 110.8 ?
C25 C24 H24A 110.8 ?
O4 C24 H24B 110.8 ?
C25 C24 H24B 110.8 ?
H24A C24 H24B 108.9 ?
O3 C25 C24 107.7(8) yes
O3 C25 H25B 110.2 ?
C24 C25 H25B 110.2 ?
O3 C25 H25A 110.2 ?
C24 C25 H25A 110.2 ?
H25B C25 H25A 108.5 ?

loop_
_geom_bond_atom_site_label_1
_geom_bond_atom_site_label_2
_geom_bond_distance
O1 C3 1.307(8)
O1 C4 1.432(7)
O4 C19 1.402(8)
O4 C24 1.414(10)
O3 C25 1.361(11)
O3 C19 1.396(8)
O2 C3 1.201(10)
C2 C3 1.487(11)
C2 H2A 0.9600
C2 H2B 0.9600
C2 H2C 0.9600
C4 C5 1.494(13)
C4 C9 1.521(11)
C4 H4A 0.9800
C5 C6 1.523(9)
C5 H5A 0.9700
C5 H5B 0.9700
C6 C7 1.555(9)
C6 H6A 0.9700
C6 H6B 0.9700
C7 C8 1.535(9)
C7 C22 1.542(8)
C7 C10 1.552(7)
C8 C13 1.314(10)
C8 C9 1.494(8)
C9 H9A 0.9700
C9 H9B 0.9700
C10 C11 1.525(8)
C10 C14 1.563(9)
C10 H10A 0.9800
C11 C12 1.519(9)
C11 C17 1.528(8)
C11 H11A 0.9800
C12 C13 1.483(9)
C12 H12A 0.9700
C12 H12B 0.9700
C13 H13A 0.9300
C14 C15 1.540(8)
C14 H14A 0.9700
C14 H14B 0.9700
C15 C16 1.530(9)
C15 H15A 0.9700
C15 H15B 0.9700
C16 C17 1.526(9)
C16 C23 1.537(8)
C16 C19 1.564(9)
C17 C21 1.544(10)
C17 H17A 0.9800
C19 C20 1.538(12)
C20 C21 1.539(10)
C20 H20A 0.9700
C20 H20B 0.9700
C21 H21A 0.9700
C21 H21B 0.9700
C22 H22A 0.9600
C22 H22B 0.9600
C22 H22C 0.9600
C23 H23A 0.9600
C23 H23B 0.9600
C23 H23C 0.9600
C24 C25 1.470(11)
C24 H24A 0.9700
C24 H24B 0.9700
C25 H25B 0.9700
C25 H25A 0.9700

loop_
_geom_hbond_atom_site_label_D
_geom_hbond_atom_site_label_H
_geom_hbond_atom_site_label_A
_geom_hbond_distance_DH
_geom_hbond_distance_HA
_geom_hbond_distance_DA
_geom_hbond_angle_DHA
_geom_hbond_publ_flag
C4 H4A O2 0.98 2.22 2.650(10) 105.0 yes
C15 H15A O4 0.97 2.52 2.886(8) 102.0 yes
C23 H23B O3 0.96 2.41 2.744(9) 100.0 yes

loop_
_geom_torsion_atom_site_label_1
_geom_torsion_atom_site_label_2
_geom_torsion_atom_site_label_3
_geom_torsion_atom_site_label_4
_geom_torsion
_geom_torsion_publ_flag
C4 O1 C3 O2 2.1(15) ?
C4 O1 C3 C2 177.4(10) ?
C3 O1 C4 C5 115.6(9) ?
C3 O1 C4 C9 -125.0(9) ?
O1 C4 C5 C6 179.4(5) ?
C9 C4 C5 C6 60.2(8) ?
C4 C5 C6 C7 -55.3(9) ?
C5 C6 C7 C8 45.2(8) ?
C5 C6 C7 C22 -72.6(8) ?
C5 C6 C7 C10 163.9(6) ?
C22 C7 C8 C13 -108.8(7) ?
C10 C7 C8 C13 15.3(8) ?
C6 C7 C8 C13 133.7(7) ?
C22 C7 C8 C9 71.3(7) ?
C10 C7 C8 C9 -164.6(5) ?
C6 C7 C8 C9 -46.1(7) ?
C13 C8 C9 C4 -125.4(8) ?
C7 C8 C9 C4 54.4(8) ?
O1 C4 C9 C8 -179.5(6) ?
C5 C4 C9 C8 -58.9(8) ?
C8 C7 C10 C11 -44.8(6) ?
C22 C7 C10 C11 76.7(7) ?
C6 C7 C10 C11 -163.0(5) ?
C8 C7 C10 C14 -171.8(5) ?
C22 C7 C10 C14 -50.3(7) ?
C6 C7 C10 C14 70.1(7) ?
C7 C10 C11 C12 60.1(6) ?
C14 C10 C11 C12 -172.9(5) ?
C7 C10 C11 C17 -177.9(5) ?
C14 C10 C11 C17 -51.0(6) ?
C10 C11 C12 C13 -42.8(7) ?
C17 C11 C12 C13 -163.8(5) ?
C9 C8 C13 C12 178.9(6) ?
C7 C8 C13 C12 -0.9(10) ?
C11 C12 C13 C8 15.1(10) ?
C11 C10 C14 C15 51.9(7) ?
C7 C10 C14 C15 180.0(5) ?
C10 C14 C15 C16 -54.5(7) ?
C14 C15 C16 C17 55.8(7) ?
C14 C15 C16 C23 -68.2(7) ?
C14 C15 C16 C19 167.5(6) ?
C15 C16 C17 C11 -59.4(7) ?
C23 C16 C17 C11 63.7(7) ?
C19 C16 C17 C11 177.7(5) ?
C15 C16 C17 C21 167.8(5) ?
C23 C16 C17 C21 -69.1(7) ?
C19 C16 C17 C21 44.9(6) yes
C12 C11 C17 C16 178.8(5) ?
C10 C11 C17 C16 57.6(6) ?
C12 C11 C17 C21 -54.8(7) ?
C10 C11 C17 C21 -176.1(5) ?
C25 O3 C19 O4 14.6(9) yes
C25 O3 C19 C20 134.1(8) ?
C25 O3 C19 C16 -108.9(8) ?
C24 O4 C19 O3 -16.4(8) yes
C24 O4 C19 C20 -137.0(7) ?
C24 O4 C19 C16 108.0(7) ?
C15 C16 C19 O3 87.0(7) ?
C17 C16 C19 O3 -157.0(6) ?
C23 C16 C19 O3 -39.1(8) ?
C15 C16 C19 O4 -33.7(8) ?
C17 C16 C19 O4 82.3(7) ?
C23 C16 C19 O4 -159.9(6) ?
C15 C16 C19 C20 -151.9(6) ?
C17 C16 C19 C20 -35.9(6) yes
C23 C16 C19 C20 82.0(7) ?
O3 C19 C20 C21 137.3(6) ?
O4 C19 C20 C21 -104.8(6) ?
C16 C19 C20 C21 15.0(8) yes
C16 C17 C21 C20 -35.8(7) yes
C11 C17 C21 C20 -166.7(6) ?
C19 C20 C21 C17 12.0(8) yes
C19 O4 C24 C25 11.9(9) yes
C19 O3 C25 C24 -7.1(11) yes
O4 C24 C25 O3 -3.0(11) yes

loop_
_cod_related_entry_id
_cod_related_entry_database
_cod_related_entry_code
1 ChemSpider 21184222
